data_7703949
loop_
_publ_author_name
'Yeardley, Callum'
'Kennedy, Alan R.'
'Gros, Philippe C.'
'Touchet, Sabrina'
'Fairley, Michael'
'McLellan, Ross'
'Mart\'inez-Mart\'inez, Antonio J'
'O'Hara, Charles T'

_publ_section_title
;
 Structural and metal-halogen exchange reactivity studies of sodium
 magnesiate biphenolate complexes.
;
_journal_issue 16
_journal_name_full 'Dalton transactions (Cambridge, England : 2003)'
_journal_page_first 5257
_journal_page_last 5263
_journal_paper_doi 10.1039/d0dt00904k
_journal_volume 49
_journal_year 2020
_chemical_formula_moiety 'C64 H96 Mg Na2 O8'
_chemical_formula_sum 'C64 H96 Mg Na2 O8'
_chemical_formula_weight 1063.69
_chemical_properties_physical Air-sensitive,Moisture-sensitive,Oxygen-sensitive
_space_group_crystal_system orthorhombic
_space_group_IT_number 23
_space_group_name_Hall 'I 2 2'
_space_group_name_H-M_alt 'I 2 2 2'
_atom_sites_solution_hydrogens geom
_atom_sites_solution_primary iterative
_audit_creation_date 2020-03-03
_audit_creation_method
;
Olex2 1.2
(compiled 2018.05.29 svn.r3508 for OlexSys, GUI svn.r5506)
;
_audit_update_record
;
2020-03-04 deposited with the CCDC.	2020-03-27 downloaded from the CCDC.
;
_cell_angle_alpha 90
_cell_angle_beta 90
_cell_angle_gamma 90
_cell_formula_units_Z 2
_cell_length_a 11.3684(11)
_cell_length_b 15.6863(16)
_cell_length_c 18.5667(12)
_cell_measurement_reflns_used 3415
_cell_measurement_temperature 156(2)
_cell_measurement_theta_max 29.9832
_cell_measurement_theta_min 3.1102
_cell_volume 3311.0(5)
_computing_cell_refinement CrysalisPro
_computing_data_collection CrysalisPro
_computing_data_reduction CrysalisPro
_computing_molecular_graphics 'Olex2 (Dolomanov et al., 2009)'
_computing_publication_material 'Olex2 (Dolomanov et al., 2009)'
_computing_structure_refinement 'ShelXL (Sheldrick, 2015)'
_computing_structure_solution 'olex2.solve (Bourhis et al., 2015)'
_diffrn_ambient_temperature 156.15
_diffrn_measured_fraction_theta_full 0.995
_diffrn_measured_fraction_theta_max 0.994
_diffrn_measurement_device_type 'Oxford Diffraction Xcalibur E'
_diffrn_measurement_method 'omega scans'
_diffrn_radiation_type MoK\a
_diffrn_radiation_wavelength 0.71073
_diffrn_reflns_av_R_equivalents 0.0234
_diffrn_reflns_av_unetI/netI 0.0313
_diffrn_reflns_Laue_measured_fraction_full 0.995
_diffrn_reflns_Laue_measured_fraction_max 0.994
_diffrn_reflns_limit_h_max 14
_diffrn_reflns_limit_h_min -11
_diffrn_reflns_limit_k_max 19
_diffrn_reflns_limit_k_min -13
_diffrn_reflns_limit_l_max 23
_diffrn_reflns_limit_l_min -23
_diffrn_reflns_number 7323
_diffrn_reflns_point_group_measured_fraction_full 0.917
_diffrn_reflns_point_group_measured_fraction_max 0.904
_diffrn_reflns_theta_full 25.242
_diffrn_reflns_theta_max 27.000
_diffrn_reflns_theta_min 3.116
_exptl_absorpt_coefficient_mu 0.088
_exptl_absorpt_correction_T_max 1.00000
_exptl_absorpt_correction_T_min 0.54194
_exptl_absorpt_correction_type multi-scan
_exptl_absorpt_process_details
;
CrysAlisPro, Oxford Diffraction Ltd.,
Version 1.171.34.40 (release 27-08-2010 CrysAlis171 .NET)
(compiled Aug 27 2010,11:50:40)
Empirical absorption correction using spherical harmonics,
 implemented in SCALE3 ABSPACK scaling algorithm.
;
_exptl_crystal_colour 'clear light colourless'
_exptl_crystal_colour_lustre clear
_exptl_crystal_colour_modifier light
_exptl_crystal_colour_primary colourless
_exptl_crystal_density_diffrn 1.067
_exptl_crystal_description block
_exptl_crystal_F_000 1156
_exptl_crystal_size_max 0.5
_exptl_crystal_size_mid 0.5
_exptl_crystal_size_min 0.4
_refine_diff_density_max 0.211
_refine_diff_density_min -0.194
_refine_diff_density_rms 0.034
_refine_ls_abs_structure_details
;
 Flack x determined using 968 quotients [(I+)-(I-)]/[(I+)+(I-)]
 (Parsons, Flack and Wagner, Acta Cryst. B69 (2013) 249-259).
;
_refine_ls_abs_structure_Flack -0.16(17)
_refine_ls_extinction_method none
_refine_ls_goodness_of_fit_ref 1.043
_refine_ls_hydrogen_treatment constr
_refine_ls_matrix_type full
_refine_ls_number_parameters 192
_refine_ls_number_reflns 3269
_refine_ls_number_restraints 180
_refine_ls_restrained_S_all 1.039
_refine_ls_R_factor_all 0.0513
_refine_ls_R_factor_gt 0.0426
_refine_ls_shift/su_max 0.000
_refine_ls_shift/su_mean 0.000
_refine_ls_structure_factor_coef Fsqd
_refine_ls_weighting_details 'w=1/[\s^2^(Fo^2^)+(0.0583P)^2^+0.9228P] where P=(Fo^2^+2Fc^2^)/3'
_refine_ls_weighting_scheme calc
_refine_ls_wR_factor_gt 0.1066
_refine_ls_wR_factor_ref 0.1128
_reflns_Friedel_coverage 0.623
_reflns_Friedel_fraction_full 0.817
_reflns_Friedel_fraction_max 0.789
_reflns_number_gt 2829
_reflns_number_total 3269
_reflns_threshold_expression 'I > 2\s(I)'
_cod_data_source_file d0dt00904k2.cif
_cod_data_source_block amcy04_sq
_cod_depositor_comments 'Adding full bibliography for 7703949--7703951.cif.'
_cod_database_code 7703949
_shelx_shelxl_version_number 2018/3
_shelx_space_group_comment
;
The symmetry employed for this shelxl refinement is uniquely defined
by the following loop, which should always be used as a source of
symmetry information in preference to the above space-group names.
They are only intended as comments.
;
_olex2_refinement_description
;
1. Fixed Uiso
 At 1.2 times of:
  All C(H) groups, All C(H,H) groups
 At 1.5 times of:
  All C(H,H,H) groups
2. Restrained distances
 O2-C13 = O2-C16 = O2A-C13A = O2A-C16A
 1.43 with sigma of 0.01
 C13-C14 = C14-C15 = C15-C16 = C13A-C14A = C14A-C15A = C15A-C16A
 1.53 with sigma of 0.01
3. Rigid bond restraints
 O2, C13, C14, C15, C16, O2A, C13A, C14A, C15A, C16A
 with sigma for 1-2 distances of 0.01 and sigma for 1-3 distances of 0.01
4. Uiso/Uaniso restraints and constraints
O2 \\sim C13 \\sim C14 \\sim C15 \\sim C16 \\sim O2A \\sim C13A \\sim C14A
\\sim C15A \\sim C16A: within 2A with sigma of 0.01 and sigma for terminal
atoms of 0.01
Uanis(O2) = Uanis(O2A)
Uanis(C13) = Uanis(C13A)
Uanis(C14) = Uanis(C14A)
Uanis(C15) = Uanis(C15A)
Uanis(C16) = Uanis(C16A)
5. Others
 Sof(O2A)=Sof(C13A)=Sof(H13C)=Sof(H13D)=Sof(C14A)=Sof(H14C)=Sof(H14D)=
 Sof(C15A)=Sof(H15C)=Sof(H15D)=Sof(C16A)=Sof(H16C)=Sof(H16D)=1-FVAR(1)
 Sof(O2)=Sof(C13)=Sof(H13A)=Sof(H13B)=Sof(C14)=Sof(H14A)=Sof(H14B)=Sof(C15)=
 Sof(H15A)=Sof(H15B)=Sof(C16)=Sof(H16A)=Sof(H16B)=FVAR(1)
6.a Secondary CH2 refined with riding coordinates:
 C13(H13A,H13B), C14(H14A,H14B), C15(H15A,H15B), C16(H16A,H16B), C13A(H13C,
 H13D), C14A(H14C,H14D), C15A(H15C,H15D), C16A(H16C,H16D)
6.b Aromatic/amide H refined with riding coordinates:
 C3(H3)
6.c Idealised Me refined as rotating group:
 C8(H8A,H8B,H8C), C9(H9A,H9B,H9C), C10(H10A,H10B,H10C), C11(H11A,H11B,H11C),
 C12(H12A,H12B,H12C)
;
_olex2_submission_special_instructions 'No special instructions were received'

loop_
_space_group_symop_operation_xyz
'x, y, z'
'-x, -y, z'
'-x, y, -z'
'x, -y, -z'
'x+1/2, y+1/2, z+1/2'
'-x+1/2, -y+1/2, z+1/2'
'-x+1/2, y+1/2, -z+1/2'
'x+1/2, -y+1/2, -z+1/2'

loop_
_atom_site_label
_atom_site_type_symbol
_atom_site_fract_x
_atom_site_fract_y
_atom_site_fract_z
_atom_site_U_iso_or_equiv
_atom_site_adp_type
_atom_site_occupancy
_atom_site_site_symmetry_order
_atom_site_calc_flag
_atom_site_refinement_flags_posn
_atom_site_refinement_flags_adp
_atom_site_refinement_flags_occupancy
_atom_site_disorder_assembly
_atom_site_disorder_group
Mg1 Mg 0.500000 0.500000 0.500000 0.0316(4) Uani 1 4 d S T P A .
Na1 Na 0.500000 0.30292(9) 0.500000 0.0451(4) Uani 1 2 d S T P A .
O1 O 0.43775(16) 0.41346(11) 0.43408(7) 0.0330(4) Uani 1 1 d . . . . .
C1 C 0.3768(2) 0.44444(14) 0.37843(11) 0.0277(5) Uani 1 1 d . . . . .
C2 C 0.2561(2) 0.42512(16) 0.36907(12) 0.0337(5) Uani 1 1 d . . . . .
C3 C 0.1972(2) 0.46841(19) 0.31513(15) 0.0434(7) Uani 1 1 d . . . . .
H3 H 0.115359 0.457949 0.309726 0.052 Uiso 1 1 calc R . . . .
C4 C 0.2493(3) 0.52593(18) 0.26847(15) 0.0458(7) Uani 1 1 d . . . . .
C5 C 0.3704(2) 0.53885(16) 0.27302(13) 0.0348(6) Uani 1 1 d . . . . .
C6 C 0.4342(2) 0.49655(17) 0.32699(10) 0.0278(5) Uani 1 1 d . . . . .
C7 C 0.1957(3) 0.35609(18) 0.41424(14) 0.0415(6) Uani 1 1 d . . . . .
C8 C 0.2578(3) 0.27105(17) 0.40088(15) 0.0432(6) Uani 1 1 d . . . . .
H8A H 0.248784 0.254860 0.350206 0.065 Uiso 1 1 calc GR . . . .
H8B H 0.222862 0.227002 0.431590 0.065 Uiso 1 1 calc GR . . . .
H8C H 0.341601 0.276816 0.412297 0.065 Uiso 1 1 calc GR . . . .
C9 C 0.0680(3) 0.3424(2) 0.3918(2) 0.0651(10) Uani 1 1 d . . . . .
H9A H 0.064236 0.332422 0.339753 0.098 Uiso 1 1 calc GR . . . .
H9B H 0.021779 0.393165 0.403939 0.098 Uiso 1 1 calc GR . . . .
H9C H 0.035939 0.292902 0.417306 0.098 Uiso 1 1 calc GR . . . .
C10 C 0.1977(3) 0.37712(19) 0.49522(17) 0.0591(9) Uani 1 1 d . . . . .
H10A H 0.278650 0.388898 0.510309 0.089 Uiso 1 1 calc GR . . . .
H10B H 0.166965 0.328502 0.522527 0.089 Uiso 1 1 calc GR . . . .
H10C H 0.148618 0.427344 0.504370 0.089 Uiso 1 1 calc GR . . . .
C11 C 0.1748(3) 0.5721(3) 0.2128(2) 0.0714(12) Uani 1 1 d . . . . .
H11A H 0.209785 0.564630 0.164953 0.107 Uiso 1 1 calc GR . . . .
H11B H 0.171667 0.632985 0.224531 0.107 Uiso 1 1 calc GR . . . .
H11C H 0.094993 0.548530 0.212954 0.107 Uiso 1 1 calc GR . . . .
C12 C 0.4308(3) 0.5965(2) 0.21947(14) 0.0465(7) Uani 1 1 d . . . . .
H12A H 0.438671 0.566858 0.173277 0.070 Uiso 1 1 calc GR . . . .
H12B H 0.508970 0.611829 0.237566 0.070 Uiso 1 1 calc GR . . . .
H12C H 0.383913 0.648370 0.212808 0.070 Uiso 1 1 calc GR . . . .
O2 O 0.5783(6) 0.2114(4) 0.4184(4) 0.0674(14) Uani 0.855(5) 1 d D U . A 1
C13 C 0.6470(5) 0.1350(3) 0.4201(3) 0.0762(13) Uani 0.855(5) 1 d D U . A 1
H13A H 0.603569 0.087319 0.397497 0.091 Uiso 0.855(5) 1 calc R . . A 1
H13B H 0.666227 0.119254 0.470381 0.091 Uiso 0.855(5) 1 calc R . . A 1
C14 C 0.7575(5) 0.1546(3) 0.3784(3) 0.0854(13) Uani 0.855(5) 1 d D U . A 1
H14A H 0.784209 0.104104 0.350921 0.102 Uiso 0.855(5) 1 calc R . . A 1
H14B H 0.821463 0.173099 0.411020 0.102 Uiso 0.855(5) 1 calc R . . A 1
C15 C 0.7223(5) 0.2259(4) 0.3282(3) 0.0851(14) Uani 0.855(5) 1 d D U . A 1
H15A H 0.772272 0.276787 0.335788 0.102 Uiso 0.855(5) 1 calc R . . A 1
H15B H 0.728983 0.207760 0.277245 0.102 Uiso 0.855(5) 1 calc R . . A 1
C16 C 0.5961(5) 0.2444(3) 0.3476(2) 0.0755(13) Uani 0.855(5) 1 d D U . A 1
H16A H 0.581121 0.306523 0.346688 0.091 Uiso 0.855(5) 1 calc R . . A 1
H16B H 0.542178 0.216372 0.313042 0.091 Uiso 0.855(5) 1 calc R . . A 1
O2A O 0.600(5) 0.214(2) 0.423(3) 0.0674(14) Uani 0.145(5) 1 d D U . A 2
C13A C 0.585(3) 0.1234(17) 0.4317(15) 0.0762(13) Uani 0.145(5) 1 d D U . A 2
H13C H 0.502376 0.105316 0.425627 0.091 Uiso 0.145(5) 1 calc R . . A 2
H13D H 0.616403 0.102142 0.478166 0.091 Uiso 0.145(5) 1 calc R . . A 2
C14A C 0.663(3) 0.0985(19) 0.3674(14) 0.0854(13) Uani 0.145(5) 1 d D U . A 2
H14C H 0.723628 0.057352 0.383399 0.102 Uiso 0.145(5) 1 calc R . . A 2
H14D H 0.614119 0.070370 0.330182 0.102 Uiso 0.145(5) 1 calc R . . A 2
C15A C 0.722(3) 0.1767(17) 0.3352(19) 0.0851(14) Uani 0.145(5) 1 d D U . A 2
H15C H 0.716600 0.175391 0.281988 0.102 Uiso 0.145(5) 1 calc R . . A 2
H15D H 0.806658 0.177909 0.348664 0.102 Uiso 0.145(5) 1 calc R . . A 2
C16A C 0.659(3) 0.2558(19) 0.3651(15) 0.0755(13) Uani 0.145(5) 1 d D U . A 2
H16C H 0.714655 0.300049 0.382120 0.091 Uiso 0.145(5) 1 calc R . . A 2
H16D H 0.603275 0.280820 0.330042 0.091 Uiso 0.145(5) 1 calc R . . A 2

loop_
_atom_site_aniso_label
_atom_site_aniso_U_11
_atom_site_aniso_U_22
_atom_site_aniso_U_33
_atom_site_aniso_U_23
_atom_site_aniso_U_13
_atom_site_aniso_U_12
Mg1 0.0452(9) 0.0278(8) 0.0218(6) 0.000 0.000 0.000
Na1 0.0659(10) 0.0305(7) 0.0388(7) 0.000 -0.0040(7) 0.000
O1 0.0443(10) 0.0310(9) 0.0238(7) 0.0008(7) -0.0009(6) -0.0040(8)
C1 0.0322(12) 0.0255(11) 0.0256(10) -0.0029(9) 0.0014(9) 0.0013(10)
C2 0.0312(13) 0.0322(13) 0.0378(12) -0.0021(10) 0.0086(10) -0.0039(11)
C3 0.0232(12) 0.0472(16) 0.0598(16) 0.0047(13) 0.0002(11) -0.0060(12)
C4 0.0340(14) 0.0492(17) 0.0541(15) 0.0143(12) -0.0069(13) -0.0021(14)
C5 0.0312(13) 0.0387(14) 0.0346(11) 0.0073(10) -0.0004(10) -0.0073(12)
C6 0.0262(11) 0.0315(11) 0.0257(9) -0.0032(10) 0.0014(8) -0.0046(12)
C7 0.0386(14) 0.0374(15) 0.0485(14) 0.0008(12) 0.0167(11) -0.0058(13)
C8 0.0469(16) 0.0352(14) 0.0476(14) -0.0025(11) 0.0069(12) -0.0085(14)
C9 0.0373(16) 0.0548(19) 0.103(3) 0.0150(19) 0.0230(17) -0.0082(16)
C10 0.081(2) 0.0460(16) 0.0502(15) 0.0013(15) 0.0391(17) -0.0056(17)
C11 0.0398(18) 0.081(3) 0.093(3) 0.038(2) -0.0267(17) -0.0100(18)
C12 0.0422(15) 0.0569(17) 0.0404(12) 0.0174(14) -0.0035(11) -0.0134(15)
O2 0.091(3) 0.0534(13) 0.0572(17) -0.0024(12) 0.008(2) 0.0210(16)
C13 0.102(3) 0.054(2) 0.073(2) -0.0070(19) 0.013(2) 0.020(2)
C14 0.090(3) 0.085(3) 0.082(3) -0.010(2) 0.009(2) 0.020(3)
C15 0.101(3) 0.089(3) 0.066(2) 0.001(2) 0.015(2) 0.010(3)
C16 0.098(3) 0.075(2) 0.054(2) -0.0008(19) 0.006(2) 0.017(3)
O2A 0.091(3) 0.0534(13) 0.0572(17) -0.0024(12) 0.008(2) 0.0210(16)
C13A 0.102(3) 0.054(2) 0.073(2) -0.0070(19) 0.013(2) 0.020(2)
C14A 0.090(3) 0.085(3) 0.082(3) -0.010(2) 0.009(2) 0.020(3)
C15A 0.101(3) 0.089(3) 0.066(2) 0.001(2) 0.015(2) 0.010(3)
C16A 0.098(3) 0.075(2) 0.054(2) -0.0008(19) 0.006(2) 0.017(3)

loop_
_atom_type_symbol
_atom_type_description
_atom_type_scat_dispersion_real
_atom_type_scat_dispersion_imag
_atom_type_scat_source
C C 0.0033 0.0016 'International Tables Vol C Tables 4.2.6.8 and 6.1.1.4'
H H 0.0000 0.0000 'International Tables Vol C Tables 4.2.6.8 and 6.1.1.4'
O O 0.0106 0.0060 'International Tables Vol C Tables 4.2.6.8 and 6.1.1.4'
Mg Mg 0.0486 0.0363 'International Tables Vol C Tables 4.2.6.8 and 6.1.1.4'
Na Na 0.0362 0.0249 'International Tables Vol C Tables 4.2.6.8 and 6.1.1.4'

loop_
_geom_angle_atom_site_label_1
_geom_angle_atom_site_label_2
_geom_angle_atom_site_label_3
_geom_angle
_geom_angle_site_symmetry_1
_geom_angle_site_symmetry_3
_geom_angle_publ_flag
Na1 Mg1 Na1 180.0 2_665 . ?
O1 Mg1 Na1 46.16(5) . . ?
O1 Mg1 Na1 133.84(5) . 2_665 ?
O1 Mg1 Na1 46.16(5) 2_665 2_665 ?
O1 Mg1 Na1 133.84(5) 3_656 2_665 ?
O1 Mg1 Na1 133.84(5) 2_665 . ?
O1 Mg1 Na1 133.84(5) 4_566 . ?
O1 Mg1 Na1 46.16(5) 4_566 2_665 ?
O1 Mg1 Na1 46.16(5) 3_656 . ?
O1 Mg1 O1 102.72(9) 4_566 3_656 ?
O1 Mg1 O1 92.32(9) 3_656 . ?
O1 Mg1 O1 102.72(9) 2_665 . ?
O1 Mg1 O1 137.67(10) 2_665 3_656 ?
O1 Mg1 O1 92.32(9) 4_566 2_665 ?
O1 Mg1 O1 137.67(10) 4_566 . ?
O1 Mg1 C1 25.72(7) 2_665 2_665 ?
O1 Mg1 C1 117.97(7) . 3_656 ?
O1 Mg1 C1 117.97(7) 2_665 4_566 ?
O1 Mg1 C1 122.63(7) 3_656 2_665 ?
O1 Mg1 C1 25.72(7) 4_566 4_566 ?
O1 Mg1 C1 25.72(7) 3_656 3_656 ?
O1 Mg1 C1 83.84(6) 3_656 4_566 ?
O1 Mg1 C1 122.63(7) 4_566 . ?
O1 Mg1 C1 83.84(6) 4_566 3_656 ?
O1 Mg1 C1 83.84(6) 2_665 . ?
O1 Mg1 C1 25.72(7) . . ?
O1 Mg1 C1 83.84(6) . 2_665 ?
O1 Mg1 C1 122.63(7) . 4_566 ?
O1 Mg1 C1 122.63(7) 2_665 3_656 ?
O1 Mg1 C1 117.97(7) 4_566 2_665 ?
O1 Mg1 C1 117.97(7) 3_656 . ?
C1 Mg1 Na1 108.17(5) 3_656 2_665 ?
C1 Mg1 Na1 108.17(5) 2_665 . ?
C1 Mg1 Na1 108.17(5) 4_566 . ?
C1 Mg1 Na1 71.83(5) 4_566 2_665 ?
C1 Mg1 Na1 71.83(5) 3_656 . ?
C1 Mg1 Na1 71.83(5) 2_665 2_665 ?
C1 Mg1 Na1 108.17(5) . 2_665 ?
C1 Mg1 Na1 71.83(5) . . ?
C1 Mg1 C1 143.67(9) 4_566 2_665 ?
C1 Mg1 C1 72.31(9) 3_656 4_566 ?
C1 Mg1 C1 119.88(9) 3_656 2_665 ?
C1 Mg1 C1 143.67(9) 3_656 . ?
C1 Mg1 C1 119.88(9) 4_566 . ?
C1 Mg1 C1 72.31(9) 2_665 . ?
O1 Na1 Mg1 39.19(5) 3_656 . ?
O1 Na1 Mg1 39.19(5) . . ?
O1 Na1 O1 78.38(9) 3_656 . ?
O1 Na1 O2 104.42(16) 3_656 3_656 ?
O1 Na1 O2 104.42(16) . . ?
O1 Na1 O2 137.01(18) . 3_656 ?
O1 Na1 O2 137.01(18) 3_656 . ?
O1 Na1 O2A 130.8(12) 3_656 . ?
O1 Na1 O2A 130.8(12) . 3_656 ?
O1 Na1 O2A 106.9(10) . . ?
O1 Na1 O2A 106.9(10) 3_656 3_656 ?
O2 Na1 Mg1 129.24(12) 3_656 . ?
O2 Na1 Mg1 129.24(12) . . ?
O2 Na1 O2 101.5(2) . 3_656 ?
O2 Na1 O2A 6.7(16) 3_656 3_656 ?
O2 Na1 O2A 102.9(6) . 3_656 ?
O2A Na1 Mg1 127.5(7) . . ?
O2A Na1 Mg1 127.5(7) 3_656 . ?
O2A Na1 O2A 105.0(13) . 3_656 ?
Mg1 O1 Na1 94.65(6) . . ?
C1 O1 Mg1 114.73(14) . . ?
C1 O1 Na1 150.38(15) . . ?
O1 C1 Mg1 39.55(10) . . ?
O1 C1 C2 121.3(2) . . ?
O1 C1 C6 119.5(2) . . ?
C2 C1 Mg1 130.63(15) . . ?
C6 C1 Mg1 97.68(14) . . ?
C6 C1 C2 119.2(2) . . ?
C1 C2 C7 121.2(2) . . ?
C3 C2 C1 116.9(2) . . ?
C3 C2 C7 121.8(2) . . ?
C2 C3 H3 117.7 . . ?
C2 C3 C4 124.5(2) . . ?
C4 C3 H3 117.7 . . ?
C3 C4 C5 118.6(2) . . ?
C3 C4 C11 119.9(2) . . ?
C5 C4 C11 121.5(3) . . ?
C4 C5 C6 119.0(2) . . ?
C4 C5 C12 119.7(2) . . ?
C6 C5 C12 121.2(2) . . ?
C1 C6 C6 120.1(2) . 2_665 ?
C5 C6 C1 121.1(2) . . ?
C5 C6 C6 118.8(2) . 2_665 ?
C2 C7 C10 112.1(2) . . ?
C8 C7 C2 108.7(2) . . ?
C8 C7 C10 109.8(2) . . ?
C9 C7 C2 112.1(2) . . ?
C9 C7 C8 105.8(2) . . ?
C9 C7 C10 108.1(3) . . ?
C7 C8 H8A 109.5 . . ?
C7 C8 H8B 109.5 . . ?
C7 C8 H8C 109.5 . . ?
H8A C8 H8B 109.5 . . ?
H8A C8 H8C 109.5 . . ?
H8B C8 H8C 109.5 . . ?
C7 C9 H9A 109.5 . . ?
C7 C9 H9B 109.5 . . ?
C7 C9 H9C 109.5 . . ?
H9A C9 H9B 109.5 . . ?
H9A C9 H9C 109.5 . . ?
H9B C9 H9C 109.5 . . ?
C7 C10 H10A 109.5 . . ?
C7 C10 H10B 109.5 . . ?
C7 C10 H10C 109.5 . . ?
H10A C10 H10B 109.5 . . ?
H10A C10 H10C 109.5 . . ?
H10B C10 H10C 109.5 . . ?
C4 C11 H11A 109.5 . . ?
C4 C11 H11B 109.5 . . ?
C4 C11 H11C 109.5 . . ?
H11A C11 H11B 109.5 . . ?
H11A C11 H11C 109.5 . . ?
H11B C11 H11C 109.5 . . ?
C5 C12 H12A 109.5 . . ?
C5 C12 H12B 109.5 . . ?
C5 C12 H12C 109.5 . . ?
H12A C12 H12B 109.5 . . ?
H12A C12 H12C 109.5 . . ?
H12B C12 H12C 109.5 . . ?
C13 O2 Na1 136.8(5) . . ?
C16 O2 Na1 116.2(4) . . ?
C16 O2 C13 104.3(5) . . ?
O2 C13 H13A 110.6 . . ?
O2 C13 H13B 110.6 . . ?
O2 C13 C14 105.8(4) . . ?
H13A C13 H13B 108.7 . . ?
C14 C13 H13A 110.6 . . ?
C14 C13 H13B 110.6 . . ?
C13 C14 H14A 110.9 . . ?
C13 C14 H14B 110.9 . . ?
C13 C14 C15 104.3(4) . . ?
H14A C14 H14B 108.9 . . ?
C15 C14 H14A 110.9 . . ?
C15 C14 H14B 110.9 . . ?
C14 C15 H15A 110.9 . . ?
C14 C15 H15B 110.9 . . ?
H15A C15 H15B 108.9 . . ?
C16 C15 C14 104.3(4) . . ?
C16 C15 H15A 110.9 . . ?
C16 C15 H15B 110.9 . . ?
O2 C16 C15 106.6(5) . . ?
O2 C16 H16A 110.4 . . ?
O2 C16 H16B 110.4 . . ?
C15 C16 H16A 110.4 . . ?
C15 C16 H16B 110.4 . . ?
H16A C16 H16B 108.6 . . ?
C13A O2A Na1 118(2) . . ?
C16A O2A Na1 115(2) . . ?
C16A O2A C13A 126(4) . . ?
O2A C13A H13C 112.6 . . ?
O2A C13A H13D 112.6 . . ?
O2A C13A C14A 96(3) . . ?
H13C C13A H13D 110.1 . . ?
C14A C13A H13C 112.6 . . ?
C14A C13A H13D 112.6 . . ?
C13A C14A H14C 109.5 . . ?
C13A C14A H14D 109.5 . . ?
H14C C14A H14D 108.1 . . ?
C15A C14A C13A 111(2) . . ?
C15A C14A H14C 109.5 . . ?
C15A C14A H14D 109.5 . . ?
C14A C15A H15C 110.2 . . ?
C14A C15A H15D 110.2 . . ?
C14A C15A C16A 107(2) . . ?
H15C C15A H15D 108.5 . . ?
C16A C15A H15C 110.2 . . ?
C16A C15A H15D 110.2 . . ?
O2A C16A C15A 97(3) . . ?
O2A C16A H16C 112.4 . . ?
O2A C16A H16D 112.4 . . ?
C15A C16A H16C 112.4 . . ?
C15A C16A H16D 112.4 . . ?
H16C C16A H16D 110.0 . . ?

loop_
_geom_bond_atom_site_label_1
_geom_bond_atom_site_label_2
_geom_bond_distance
_geom_bond_site_symmetry_2
_geom_bond_publ_flag
Mg1 Na1 3.0914(14) . ?
Mg1 Na1 3.0913(14) 2_665 ?
Mg1 O1 1.9599(16) 3_656 ?
Mg1 O1 1.9599(16) 2_665 ?
Mg1 O1 1.9600(16) . ?
Mg1 O1 1.9599(16) 4_566 ?
Mg1 C1 2.795(2) 2_665 ?
Mg1 C1 2.795(2) 4_566 ?
Mg1 C1 2.796(2) . ?
Mg1 C1 2.795(2) 3_656 ?
Na1 O1 2.2371(19) 3_656 ?
Na1 O1 2.2372(19) . ?
Na1 O2 2.270(7) . ?
Na1 O2 2.270(7) 3_656 ?
Na1 O2A 2.30(4) 3_656 ?
Na1 O2A 2.30(4) . ?
O1 C1 1.335(3) . ?
C1 C2 1.417(4) . ?
C1 C6 1.416(3) . ?
C2 C3 1.383(4) . ?
C2 C7 1.532(3) . ?
C3 H3 0.9500 . ?
C3 C4 1.384(4) . ?
C4 C5 1.395(4) . ?
C4 C11 1.520(4) . ?
C5 C6 1.404(3) . ?
C5 C12 1.509(3) . ?
C6 C6 1.499(4) 2_665 ?
C7 C8 1.530(4) . ?
C7 C9 1.525(4) . ?
C7 C10 1.539(4) . ?
C8 H8A 0.9800 . ?
C8 H8B 0.9800 . ?
C8 H8C 0.9800 . ?
C9 H9A 0.9800 . ?
C9 H9B 0.9800 . ?
C9 H9C 0.9800 . ?
C10 H10A 0.9800 . ?
C10 H10B 0.9800 . ?
C10 H10C 0.9800 . ?
C11 H11A 0.9800 . ?
C11 H11B 0.9800 . ?
C11 H11C 0.9800 . ?
C12 H12A 0.9800 . ?
C12 H12B 0.9800 . ?
C12 H12C 0.9800 . ?
O2 C13 1.430(7) . ?
O2 C16 1.426(6) . ?
C13 H13A 0.9900 . ?
C13 H13B 0.9900 . ?
C13 C14 1.508(7) . ?
C14 H14A 0.9900 . ?
C14 H14B 0.9900 . ?
C14 C15 1.509(7) . ?
C15 H15A 0.9900 . ?
C15 H15B 0.9900 . ?
C15 C16 1.508(7) . ?
C16 H16A 0.9900 . ?
C16 H16B 0.9900 . ?
O2A C13A 1.435(13) . ?
O2A C16A 1.432(13) . ?
C13A H13C 0.9900 . ?
C13A H13D 0.9900 . ?
C13A C14A 1.537(13) . ?
C14A H14C 0.9900 . ?
C14A H14D 0.9900 . ?
C14A C15A 1.523(13) . ?
C15A H15C 0.9900 . ?
C15A H15D 0.9900 . ?
C15A C16A 1.540(13) . ?
C16A H16C 0.9900 . ?
C16A H16D 0.9900 . ?

loop_
_geom_torsion_atom_site_label_1
_geom_torsion_atom_site_label_2
_geom_torsion_atom_site_label_3
_geom_torsion_atom_site_label_4
_geom_torsion
_geom_torsion_site_symmetry_1
_geom_torsion_site_symmetry_2
_geom_torsion_site_symmetry_3
_geom_torsion_site_symmetry_4
_geom_torsion_publ_flag
Mg1 O1 C1 C2 -117.4(2) . . . . ?
Mg1 O1 C1 C6 63.6(2) . . . . ?
Mg1 C1 C2 C3 124.1(2) . . . . ?
Mg1 C1 C2 C7 -59.0(3) . . . . ?
Mg1 C1 C6 C5 -136.8(2) . . . . ?
Mg1 C1 C6 C6 46.6(3) . . . 2_665 ?
Na1 O1 C1 Mg1 172.1(4) . . . . ?
Na1 O1 C1 C2 54.7(4) . . . . ?
Na1 O1 C1 C6 -124.2(3) . . . . ?
Na1 O2 C13 C14 -121.4(6) . . . . ?
Na1 O2 C16 C15 127.9(5) . . . . ?
Na1 O2A C13A C14A 177(3) . . . . ?
Na1 O2A C16A C15A 174(3) . . . . ?
O1 C1 C2 C3 172.2(2) . . . . ?
O1 C1 C2 C7 -10.8(3) . . . . ?
O1 C1 C6 C5 -171.9(2) . . . . ?
O1 C1 C6 C6 11.5(4) . . . 2_665 ?
C1 C2 C3 C4 2.8(4) . . . . ?
C1 C2 C7 C8 -59.8(3) . . . . ?
C1 C2 C7 C9 -176.4(2) . . . . ?
C1 C2 C7 C10 61.8(3) . . . . ?
C2 C1 C6 C5 9.1(3) . . . . ?
C2 C1 C6 C6 -167.5(2) . . . 2_665 ?
C2 C3 C4 C5 3.3(4) . . . . ?
C2 C3 C4 C11 -177.9(3) . . . . ?
C3 C2 C7 C8 117.0(3) . . . . ?
C3 C2 C7 C9 0.4(4) . . . . ?
C3 C2 C7 C10 -121.4(3) . . . . ?
C3 C4 C5 C6 -3.2(4) . . . . ?
C3 C4 C5 C12 175.8(3) . . . . ?
C4 C5 C6 C1 -2.9(4) . . . . ?
C4 C5 C6 C6 173.7(3) . . . 2_665 ?
C6 C1 C2 C3 -8.8(3) . . . . ?
C6 C1 C2 C7 168.2(2) . . . . ?
C7 C2 C3 C4 -174.1(3) . . . . ?
C11 C4 C5 C6 178.0(3) . . . . ?
C11 C4 C5 C12 -3.0(5) . . . . ?
C12 C5 C6 C1 178.1(2) . . . . ?
C12 C5 C6 C6 -5.2(4) . . . 2_665 ?
O2 C13 C14 C15 -24.8(6) . . . . ?
C13 O2 C16 C15 -36.6(7) . . . . ?
C13 C14 C15 C16 2.6(6) . . . . ?
C14 C15 C16 O2 20.4(6) . . . . ?
C16 O2 C13 C14 38.2(6) . . . . ?
O2A C13A C14A C15A 6(4) . . . . ?
C13A O2A C16A C15A -15(6) . . . . ?
C13A C14A C15A C16A -15(4) . . . . ?
C14A C15A C16A O2A 16(4) . . . . ?
C16A O2A C13A C14A 7(6) . . . . ?
